data_1572766
loop_
_publ_author_name
'Zhang, Chonghe'
'Gilliard, Jr, Robert J'
'Cummins, Christopher C.'

_publ_section_title
;
 Arene extrusion as an approach to reductive elimination at boron:
 implication of carbene-ligated haloborylene as a transient reactive
 intermediate.
;
_journal_issue 43
_journal_name_full 'Chemical science'
_journal_page_first 17873
_journal_page_last 17880
_journal_paper_doi 10.1039/d4sc05524a
_journal_volume 15
_journal_year 2024
_chemical_absolute_configuration unk
_chemical_formula_moiety 'C22 H36 B Cl N'
_chemical_formula_sum 'C22 H36 B Cl N'
_chemical_formula_weight 360.78
_space_group_crystal_system monoclinic
_space_group_IT_number 4
_space_group_name_Hall 'P 2yb'
_space_group_name_H-M_alt 'P 1 21 1'
_atom_sites_solution_hydrogens geom
_audit_creation_date 2023-07-12
_audit_creation_method
;
Olex2 1.5
(compiled 2023.03.06 svn.rbb2c1857 for OlexSys, GUI svn.r6748)
;
_audit_update_record
;
2023-09-26 deposited with the CCDC.	2024-10-02 downloaded from the CCDC.
;
_cell_angle_alpha 90
_cell_angle_beta 110.192(3)
_cell_angle_gamma 90
_cell_formula_units_Z 2
_cell_length_a 9.2417(5)
_cell_length_b 10.0889(6)
_cell_length_c 11.8541(8)
_cell_measurement_reflns_used 9808
_cell_measurement_temperature 100(2)
_cell_measurement_theta_max 30.985
_cell_measurement_theta_min 2.727
_cell_volume 1037.33(11)
_computing_cell_refinement 'SAINT V8.38A (Bruker, 2018)'
_computing_data_reduction 'SAINT V8.38A (Bruker, 2018)'
_computing_molecular_graphics 'Olex2 1.5 (Dolomanov et al., 2009)'
_computing_publication_material 'Olex2 1.5 (Dolomanov et al., 2009)'
_computing_structure_refinement 'XL  (Sheldrick, 2008)'
_computing_structure_solution 'SHELXT 2014/5 (Sheldrick, 2014)'
_diffrn_ambient_temperature 100.00
_diffrn_measured_fraction_theta_full 1.000
_diffrn_measured_fraction_theta_max 0.995
_diffrn_measurement_device_type 'Bruker APEX-II CCD'
_diffrn_measurement_method '\f and \w scans'
_diffrn_radiation_type MoK\a
_diffrn_radiation_wavelength 0.71073
_diffrn_reflns_av_R_equivalents 0.0395
_diffrn_reflns_av_unetI/netI 0.0278
_diffrn_reflns_Laue_measured_fraction_full 1.000
_diffrn_reflns_Laue_measured_fraction_max 0.995
_diffrn_reflns_limit_h_max 13
_diffrn_reflns_limit_h_min -12
_diffrn_reflns_limit_k_max 14
_diffrn_reflns_limit_k_min -14
_diffrn_reflns_limit_l_max 17
_diffrn_reflns_limit_l_min -17
_diffrn_reflns_number 59900
_diffrn_reflns_point_group_measured_fraction_full 1.000
_diffrn_reflns_point_group_measured_fraction_max 0.993
_diffrn_reflns_theta_full 25.242
_diffrn_reflns_theta_max 31.141
_diffrn_reflns_theta_min 1.830
_diffrn_source_current 1.4
_diffrn_source_power 0.07
_diffrn_source_voltage 50.0
_diffrn_standards_number 0
_exptl_absorpt_coefficient_mu 0.189
_exptl_absorpt_correction_T_max 0.7462
_exptl_absorpt_correction_T_min 0.6600
_exptl_absorpt_correction_type multi-scan
_exptl_absorpt_process_details
;
SADABS-2016/2 (Bruker,2016/2) was used for absorption correction.
wR2(int) was 0.0800 before and 0.0539 after correction.
The Ratio of minimum to maximum transmission is 0.8845.
The \l/2 correction factor is Not present.
;
_exptl_crystal_colour colourless
_exptl_crystal_colour_primary colourless
_exptl_crystal_density_diffrn 1.155
_exptl_crystal_description block
_exptl_crystal_F_000 394
_exptl_crystal_size_max 0.065
_exptl_crystal_size_mid 0.056
_exptl_crystal_size_min 0.012
_refine_diff_density_max 1.495
_refine_diff_density_min -0.520
_refine_diff_density_rms 0.075
_refine_ls_abs_structure_details
;
 Flack x determined using 2712 quotients [(I+)-(I-)]/[(I+)+(I-)]
 (Parsons, Flack and Wagner, Acta Cryst. B69 (2013) 249-259).
;
_refine_ls_abs_structure_Flack 0.254(11)
_refine_ls_extinction_method none
_refine_ls_goodness_of_fit_ref 1.053
_refine_ls_hydrogen_treatment constr
_refine_ls_matrix_type full
_refine_ls_number_parameters 233
_refine_ls_number_reflns 6660
_refine_ls_number_restraints 1
_refine_ls_restrained_S_all 1.052
_refine_ls_R_factor_all 0.0533
_refine_ls_R_factor_gt 0.0482
_refine_ls_shift/su_max 0.000
_refine_ls_shift/su_mean 0.000
_refine_ls_structure_factor_coef Fsqd
_refine_ls_weighting_details 'w=1/[\s^2^(Fo^2^)+(0.0928P)^2^+0.1825P] where P=(Fo^2^+2Fc^2^)/3'
_refine_ls_weighting_scheme calc
_refine_ls_wR_factor_gt 0.1274
_refine_ls_wR_factor_ref 0.1303
_reflns_Friedel_coverage 0.899
_reflns_Friedel_fraction_full 1.000
_reflns_Friedel_fraction_max 0.991
_reflns_number_gt 6089
_reflns_number_total 6660
_reflns_threshold_expression 'I > 2\s(I)'
_cod_data_source_file d4sc05524a3.cif
_cod_data_source_block 3
_cod_depositor_comments 'Adding full bibliography for 1572763--1572772.cif.'
_cod_database_code 1572766
_shelx_shelxl_version_number 2016/6
_shelx_space_group_comment
;
The symmetry employed for this shelxl refinement is uniquely defined
by the following loop, which should always be used as a source of
symmetry information in preference to the above space-group names.
They are only intended as comments.
;
_shelx_estimated_absorpt_t_max 0.998
_shelx_estimated_absorpt_t_min 0.988
_olex2_refinement_description
;
1. Fixed Uiso
 At 1.2 times of:
  All B(H) groups, All C(H) groups, All C(H,H) groups
 At 1.5 times of:
  All C(H,H,H) groups
2.a Ternary CH refined with riding coordinates:
 C20(H20), C4(H4), C17(H17), B1(H1)
2.b Secondary CH2 refined with riding coordinates:
 C7(H7A,H7B), C1(H1A,H1B), C2(H2A,H2B), C5(H5A,H5B)
2.c Aromatic/amide H refined with riding coordinates:
 C15(H15), C14(H14), C13(H13)
2.d Idealised Me refined as rotating group:
 C21(H21A,H21B,H21C), C8(H8A,H8B,H8C), C22(H22A,H22B,H22C), C19(H19A,H19B,
 H19C), C18(H18A,H18B,H18C), C9(H9A,H9B,H9C), C10(H10A,H10B,H10C)
;
_olex2_submission_special_instructions 'No special instructions were received'

loop_
_space_group_symop_operation_xyz
'x, y, z'
'-x, y+1/2, -z'

loop_
_atom_site_label
_atom_site_type_symbol
_atom_site_fract_x
_atom_site_fract_y
_atom_site_fract_z
_atom_site_U_iso_or_equiv
_atom_site_adp_type
_atom_site_occupancy
_atom_site_site_symmetry_order
_atom_site_calc_flag
_atom_site_refinement_flags_posn
_atom_site_refinement_flags_adp
_atom_site_refinement_flags_occupancy
_atom_site_disorder_assembly
_atom_site_disorder_group
Cl1 Cl 0.61676(7) 0.19512(5) 0.38029(5) 0.02122(14) Uani 1 1 d . . . . .
N1 N 0.60376(19) 0.58196(17) 0.27187(16) 0.0115(3) Uani 1 1 d . . . . .
C21 C 0.1552(3) 0.6437(3) 0.2658(2) 0.0250(5) Uani 1 1 d . . . . .
H21A H 0.182163 0.735221 0.253688 0.038 Uiso 1 1 calc R U . . .
H21B H 0.141240 0.636257 0.343843 0.038 Uiso 1 1 calc R U . . .
H21C H 0.059300 0.618984 0.201731 0.038 Uiso 1 1 calc R U . . .
C20 C 0.2846(2) 0.5510(2) 0.2630(2) 0.0175(4) Uani 1 1 d . . . . .
H20 H 0.377721 0.571198 0.334781 0.021 Uiso 1 1 calc R U . . .
C12 C 0.3283(2) 0.5688(2) 0.15152(19) 0.0134(4) Uani 1 1 d . . . . .
C11 C 0.4812(2) 0.57673(19) 0.15448(18) 0.0117(3) Uani 1 1 d . . . . .
C4 C 0.6594(2) 0.4782(2) 0.33553(19) 0.0127(4) Uani 1 1 d . . . . .
H4 H 0.571757 0.461248 0.364842 0.015 Uiso 1 1 calc R U . . .
C3 C 0.7798(2) 0.5142(2) 0.45551(19) 0.0136(4) Uani 1 1 d . . . . .
C7 C 0.7148(3) 0.4951(2) 0.5581(2) 0.0170(4) Uani 1 1 d . . . . .
H7A H 0.623784 0.553219 0.543390 0.020 Uiso 1 1 calc R U . . .
H7B H 0.679853 0.402194 0.557335 0.020 Uiso 1 1 calc R U . . .
C8 C 0.8325(3) 0.5264(3) 0.6825(2) 0.0230(5) Uani 1 1 d . . . . .
H8A H 0.923260 0.469672 0.697502 0.035 Uiso 1 1 calc R U . . .
H8B H 0.786007 0.509940 0.744026 0.035 Uiso 1 1 calc R U . . .
H8C H 0.863340 0.619623 0.685403 0.035 Uiso 1 1 calc R U . . .
C22 C 0.2391(3) 0.4054(3) 0.2727(2) 0.0234(5) Uani 1 1 d . . . . .
H22A H 0.147700 0.383237 0.203327 0.035 Uiso 1 1 calc R U . . .
H22B H 0.216065 0.393472 0.346814 0.035 Uiso 1 1 calc R U . . .
H22C H 0.324542 0.347175 0.274158 0.035 Uiso 1 1 calc R U . . .
C16 C 0.5201(2) 0.5774(2) 0.04931(18) 0.0126(4) Uani 1 1 d . . . . .
C15 C 0.3977(3) 0.5775(2) -0.06074(19) 0.0150(4) Uani 1 1 d . . . . .
H15 H 0.419569 0.578950 -0.133348 0.018 Uiso 1 1 calc R U . . .
C14 C 0.2453(3) 0.5755(2) -0.0664(2) 0.0176(4) Uani 1 1 d . . . . .
H14 H 0.164328 0.579009 -0.142032 0.021 Uiso 1 1 calc R U . . .
C13 C 0.2115(2) 0.5684(2) 0.0386(2) 0.0173(4) Uani 1 1 d . . . . .
H13 H 0.106900 0.563231 0.033909 0.021 Uiso 1 1 calc R U . . .
C17 C 0.6835(2) 0.5711(2) 0.04792(19) 0.0143(4) Uani 1 1 d . . . . .
H17 H 0.756432 0.576246 0.132720 0.017 Uiso 1 1 calc R U . . .
C19 C 0.7117(3) 0.4402(2) -0.0066(2) 0.0206(4) Uani 1 1 d . . . . .
H19A H 0.686243 0.365845 0.036378 0.031 Uiso 1 1 calc R U . . .
H19B H 0.820353 0.434437 0.000437 0.031 Uiso 1 1 calc R U . . .
H19C H 0.646575 0.436445 -0.091654 0.031 Uiso 1 1 calc R U . . .
C18 C 0.7179(3) 0.6874(3) -0.0231(2) 0.0202(4) Uani 1 1 d . . . . .
H18A H 0.656122 0.677824 -0.108510 0.030 Uiso 1 1 calc R U . . .
H18B H 0.827624 0.687177 -0.013219 0.030 Uiso 1 1 calc R U . . .
H18C H 0.691742 0.771122 0.007100 0.030 Uiso 1 1 calc R U . . .
C1 C 0.8643(3) 0.3424(2) 0.3395(2) 0.0181(4) Uani 1 1 d . . . . .
H1A H 0.912166 0.253487 0.348235 0.022 Uiso 1 1 calc R U . . .
H1B H 0.897989 0.394780 0.282427 0.022 Uiso 1 1 calc R U . . .
C2 C 0.9112(2) 0.4134(2) 0.4636(2) 0.0167(4) Uani 1 1 d . . . . .
H2A H 1.010573 0.460243 0.480647 0.020 Uiso 1 1 calc R U . . .
H2B H 0.922125 0.348232 0.528458 0.020 Uiso 1 1 calc R U . . .
C5 C 0.8131(2) 0.6608(2) 0.4363(2) 0.0155(4) Uani 1 1 d . . . . .
H5A H 0.906705 0.668097 0.414180 0.019 Uiso 1 1 calc R U . . .
H5B H 0.829446 0.712208 0.510820 0.019 Uiso 1 1 calc R U . . .
C6 C 0.6708(2) 0.71393(19) 0.33344(18) 0.0129(4) Uani 1 1 d . . . . .
C9 C 0.5539(3) 0.7862(2) 0.3757(2) 0.0185(4) Uani 1 1 d . . . . .
H9A H 0.598695 0.869595 0.414644 0.028 Uiso 1 1 calc R U . . .
H9B H 0.526910 0.730412 0.433202 0.028 Uiso 1 1 calc R U . . .
H9C H 0.460957 0.805022 0.306529 0.028 Uiso 1 1 calc R U . . .
C10 C 0.7173(3) 0.8046(2) 0.2489(2) 0.0193(4) Uani 1 1 d . . . . .
H10A H 0.625712 0.828362 0.180297 0.029 Uiso 1 1 calc R U . . .
H10B H 0.791295 0.758610 0.220146 0.029 Uiso 1 1 calc R U . . .
H10C H 0.764873 0.885252 0.291996 0.029 Uiso 1 1 calc R U . . .
B1 B 0.6761(3) 0.3299(2) 0.2913(2) 0.0163(4) Uani 1 1 d . . . . .
H1 H 0.629374 0.318354 0.202270 0.020 Uiso 1 1 calc R U . . .

loop_
_atom_site_aniso_label
_atom_site_aniso_U_11
_atom_site_aniso_U_22
_atom_site_aniso_U_33
_atom_site_aniso_U_23
_atom_site_aniso_U_13
_atom_site_aniso_U_12
Cl1 0.0285(3) 0.0133(2) 0.0237(3) 0.00128(19) 0.0114(2) -0.00279(19)
N1 0.0106(7) 0.0120(7) 0.0118(7) -0.0005(6) 0.0038(6) 0.0005(6)
C21 0.0185(10) 0.0281(11) 0.0304(12) -0.0050(10) 0.0108(9) 0.0039(9)
C20 0.0130(9) 0.0212(10) 0.0189(10) -0.0009(8) 0.0063(8) -0.0005(7)
C12 0.0115(8) 0.0112(8) 0.0162(9) -0.0002(7) 0.0033(7) 0.0005(7)
C11 0.0114(8) 0.0102(8) 0.0118(8) -0.0003(7) 0.0019(7) -0.0002(6)
C4 0.0096(8) 0.0149(9) 0.0147(9) 0.0012(7) 0.0058(7) 0.0002(7)
C3 0.0121(8) 0.0123(8) 0.0153(9) 0.0021(7) 0.0032(7) -0.0014(7)
C7 0.0178(10) 0.0173(9) 0.0171(9) 0.0000(8) 0.0077(8) -0.0016(7)
C8 0.0290(12) 0.0217(11) 0.0173(10) -0.0006(8) 0.0067(9) -0.0036(9)
C22 0.0224(11) 0.0230(11) 0.0279(12) 0.0023(9) 0.0125(9) -0.0022(9)
C16 0.0137(8) 0.0097(8) 0.0138(9) 0.0004(7) 0.0041(7) 0.0001(6)
C15 0.0194(9) 0.0104(8) 0.0127(9) 0.0000(7) 0.0022(7) -0.0015(7)
C14 0.0165(9) 0.0150(9) 0.0157(10) -0.0007(8) -0.0014(7) -0.0006(7)
C13 0.0111(8) 0.0172(9) 0.0206(10) 0.0000(8) 0.0015(7) 0.0001(7)
C17 0.0151(9) 0.0141(9) 0.0145(9) 0.0018(7) 0.0061(7) 0.0002(7)
C19 0.0243(11) 0.0168(10) 0.0247(11) -0.0008(8) 0.0135(9) 0.0016(8)
C18 0.0212(10) 0.0176(9) 0.0230(10) 0.0037(9) 0.0092(8) -0.0015(9)
C1 0.0167(10) 0.0173(9) 0.0207(10) -0.0004(8) 0.0068(8) 0.0034(7)
C2 0.0127(9) 0.0172(9) 0.0192(10) 0.0002(8) 0.0044(8) 0.0025(7)
C5 0.0150(9) 0.0128(8) 0.0175(9) -0.0006(7) 0.0040(7) -0.0012(7)
C6 0.0129(8) 0.0108(9) 0.0143(8) -0.0011(7) 0.0037(7) -0.0015(6)
C9 0.0194(10) 0.0132(9) 0.0229(10) -0.0029(8) 0.0071(8) 0.0015(7)
C10 0.0231(11) 0.0131(9) 0.0208(10) 0.0005(8) 0.0064(8) -0.0044(8)
B1 0.0176(10) 0.0116(9) 0.0194(11) -0.0008(8) 0.0061(9) 0.0003(8)

loop_
_atom_type_symbol
_atom_type_description
_atom_type_scat_dispersion_real
_atom_type_scat_dispersion_imag
_atom_type_scat_source
C C 0.0033 0.0016 'International Tables Vol C Tables 4.2.6.8 and 6.1.1.4'
H H 0.0000 0.0000 'International Tables Vol C Tables 4.2.6.8 and 6.1.1.4'
B B 0.0013 0.0007 'International Tables Vol C Tables 4.2.6.8 and 6.1.1.4'
Cl Cl 0.1484 0.1585 'International Tables Vol C Tables 4.2.6.8 and 6.1.1.4'
N N 0.0061 0.0033 'International Tables Vol C Tables 4.2.6.8 and 6.1.1.4'

loop_
_geom_angle_atom_site_label_1
_geom_angle_atom_site_label_2
_geom_angle_atom_site_label_3
_geom_angle
_geom_angle_site_symmetry_1
_geom_angle_site_symmetry_3
_geom_angle_publ_flag
C11 N1 C6 122.33(15) . . ?
C4 N1 C11 123.34(18) . . ?
C4 N1 C6 114.24(16) . . ?
H21A C21 H21B 109.5 . . ?
H21A C21 H21C 109.5 . . ?
H21B C21 H21C 109.5 . . ?
C20 C21 H21A 109.5 . . ?
C20 C21 H21B 109.5 . . ?
C20 C21 H21C 109.5 . . ?
C21 C20 H20 107.9 . . ?
C21 C20 C22 110.2(2) . . ?
C12 C20 C21 113.04(19) . . ?
C12 C20 H20 107.9 . . ?
C12 C20 C22 109.79(19) . . ?
C22 C20 H20 107.9 . . ?
C11 C12 C20 123.51(18) . . ?
C13 C12 C20 118.83(18) . . ?
C13 C12 C11 117.51(19) . . ?
C12 C11 N1 117.95(17) . . ?
C12 C11 C16 122.64(17) . . ?
C16 C11 N1 119.40(17) . . ?
N1 C4 H4 97.8 . . ?
N1 C4 C3 111.69(18) . . ?
N1 C4 B1 128.89(19) . . ?
C3 C4 H4 97.8 . . ?
C3 C4 B1 113.95(17) . . ?
B1 C4 H4 97.8 . . ?
C4 C3 C7 110.49(17) . . ?
C4 C3 C2 101.81(17) . . ?
C4 C3 C5 102.14(16) . . ?
C7 C3 C2 112.12(17) . . ?
C5 C3 C7 112.80(18) . . ?
C5 C3 C2 116.27(18) . . ?
C3 C7 H7A 109.0 . . ?
C3 C7 H7B 109.0 . . ?
H7A C7 H7B 107.8 . . ?
C8 C7 C3 113.09(19) . . ?
C8 C7 H7A 109.0 . . ?
C8 C7 H7B 109.0 . . ?
C7 C8 H8A 109.5 . . ?
C7 C8 H8B 109.5 . . ?
C7 C8 H8C 109.5 . . ?
H8A C8 H8B 109.5 . . ?
H8A C8 H8C 109.5 . . ?
H8B C8 H8C 109.5 . . ?
C20 C22 H22A 109.5 . . ?
C20 C22 H22B 109.5 . . ?
C20 C22 H22C 109.5 . . ?
H22A C22 H22B 109.5 . . ?
H22A C22 H22C 109.5 . . ?
H22B C22 H22C 109.5 . . ?
C11 C16 C17 124.57(18) . . ?
C15 C16 C11 116.86(19) . . ?
C15 C16 C17 118.50(19) . . ?
C16 C15 H15 119.1 . . ?
C14 C15 C16 121.7(2) . . ?
C14 C15 H15 119.1 . . ?
C15 C14 H14 120.1 . . ?
C15 C14 C13 119.84(19) . . ?
C13 C14 H14 120.1 . . ?
C12 C13 H13 119.3 . . ?
C14 C13 C12 121.31(19) . . ?
C14 C13 H13 119.3 . . ?
C16 C17 H17 108.4 . . ?
C16 C17 C19 110.85(18) . . ?
C16 C17 C18 111.60(17) . . ?
C19 C17 H17 108.4 . . ?
C19 C17 C18 109.18(18) . . ?
C18 C17 H17 108.4 . . ?
C17 C19 H19A 109.5 . . ?
C17 C19 H19B 109.5 . . ?
C17 C19 H19C 109.5 . . ?
H19A C19 H19B 109.5 . . ?
H19A C19 H19C 109.5 . . ?
H19B C19 H19C 109.5 . . ?
C17 C18 H18A 109.5 . . ?
C17 C18 H18B 109.5 . . ?
C17 C18 H18C 109.5 . . ?
H18A C18 H18B 109.5 . . ?
H18A C18 H18C 109.5 . . ?
H18B C18 H18C 109.5 . . ?
H1A C1 H1B 108.7 . . ?
C2 C1 H1A 110.5 . . ?
C2 C1 H1B 110.5 . . ?
C2 C1 B1 106.32(18) . . ?
B1 C1 H1A 110.5 . . ?
B1 C1 H1B 110.5 . . ?
C3 C2 H2A 110.4 . . ?
C3 C2 H2B 110.4 . . ?
C1 C2 C3 106.54(17) . . ?
C1 C2 H2A 110.4 . . ?
C1 C2 H2B 110.4 . . ?
H2A C2 H2B 108.6 . . ?
C3 C5 H5A 110.4 . . ?
C3 C5 H5B 110.4 . . ?
C3 C5 C6 106.85(16) . . ?
H5A C5 H5B 108.6 . . ?
C6 C5 H5A 110.4 . . ?
C6 C5 H5B 110.4 . . ?
N1 C6 C5 99.60(15) . . ?
C9 C6 N1 110.75(17) . . ?
C9 C6 C5 114.35(18) . . ?
C9 C6 C10 108.77(18) . . ?
C10 C6 N1 111.45(17) . . ?
C10 C6 C5 111.72(18) . . ?
C6 C9 H9A 109.5 . . ?
C6 C9 H9B 109.5 . . ?
C6 C9 H9C 109.5 . . ?
H9A C9 H9B 109.5 . . ?
H9A C9 H9C 109.5 . . ?
H9B C9 H9C 109.5 . . ?
C6 C10 H10A 109.5 . . ?
C6 C10 H10B 109.5 . . ?
C6 C10 H10C 109.5 . . ?
H10A C10 H10B 109.5 . . ?
H10A C10 H10C 109.5 . . ?
H10B C10 H10C 109.5 . . ?
Cl1 B1 H1 113.4 . . ?
C4 B1 Cl1 113.76(16) . . ?
C4 B1 C1 91.42(17) . . ?
C4 B1 H1 113.4 . . ?
C1 B1 Cl1 109.53(16) . . ?
C1 B1 H1 113.4 . . ?

loop_
_geom_bond_atom_site_label_1
_geom_bond_atom_site_label_2
_geom_bond_distance
_geom_bond_site_symmetry_2
_geom_bond_publ_flag
Cl1 B1 1.914(3) . ?
N1 C11 1.461(2) . ?
N1 C4 1.289(3) . ?
N1 C6 1.542(3) . ?
C21 H21A 0.9800 . ?
C21 H21B 0.9800 . ?
C21 H21C 0.9800 . ?
C21 C20 1.527(3) . ?
C20 H20 1.0000 . ?
C20 C12 1.520(3) . ?
C20 C22 1.543(3) . ?
C12 C11 1.404(3) . ?
C12 C13 1.399(3) . ?
C11 C16 1.412(3) . ?
C4 H4 1.0000 . ?
C4 C3 1.517(3) . ?
C4 B1 1.610(3) . ?
C3 C7 1.543(3) . ?
C3 C2 1.561(3) . ?
C3 C5 1.543(3) . ?
C7 H7A 0.9900 . ?
C7 H7B 0.9900 . ?
C7 C8 1.533(3) . ?
C8 H8A 0.9800 . ?
C8 H8B 0.9800 . ?
C8 H8C 0.9800 . ?
C22 H22A 0.9800 . ?
C22 H22B 0.9800 . ?
C22 H22C 0.9800 . ?
C16 C15 1.401(3) . ?
C16 C17 1.516(3) . ?
C15 H15 0.9500 . ?
C15 C14 1.386(3) . ?
C14 H14 0.9500 . ?
C14 C13 1.386(3) . ?
C13 H13 0.9500 . ?
C17 H17 1.0000 . ?
C17 C19 1.532(3) . ?
C17 C18 1.540(3) . ?
C19 H19A 0.9800 . ?
C19 H19B 0.9800 . ?
C19 H19C 0.9800 . ?
C18 H18A 0.9800 . ?
C18 H18B 0.9800 . ?
C18 H18C 0.9800 . ?
C1 H1A 0.9900 . ?
C1 H1B 0.9900 . ?
C1 C2 1.557(3) . ?
C1 B1 1.637(3) . ?
C2 H2A 0.9900 . ?
C2 H2B 0.9900 . ?
C5 H5A 0.9900 . ?
C5 H5B 0.9900 . ?
C5 C6 1.548(3) . ?
C6 C9 1.524(3) . ?
C6 C10 1.524(3) . ?
C9 H9A 0.9800 . ?
C9 H9B 0.9800 . ?
C9 H9C 0.9800 . ?
C10 H10A 0.9800 . ?
C10 H10B 0.9800 . ?
C10 H10C 0.9800 . ?
B1 H1 1.0000 . ?

loop_
_geom_torsion_atom_site_label_1
_geom_torsion_atom_site_label_2
_geom_torsion_atom_site_label_3
_geom_torsion_atom_site_label_4
_geom_torsion
_geom_torsion_site_symmetry_1
_geom_torsion_site_symmetry_2
_geom_torsion_site_symmetry_3
_geom_torsion_site_symmetry_4
_geom_torsion_publ_flag
N1 C11 C16 C15 -177.56(17) . . . . ?
N1 C11 C16 C17 5.6(3) . . . . ?
N1 C4 C3 C7 106.6(2) . . . . ?
N1 C4 C3 C2 -134.16(19) . . . . ?
N1 C4 C3 C5 -13.7(2) . . . . ?
N1 C4 B1 Cl1 -136.2(2) . . . . ?
N1 C4 B1 C1 111.7(2) . . . . ?
C21 C20 C12 C11 134.5(2) . . . . ?
C21 C20 C12 C13 -50.0(3) . . . . ?
C20 C12 C11 N1 -6.6(3) . . . . ?
C20 C12 C11 C16 172.24(19) . . . . ?
C20 C12 C13 C14 -175.7(2) . . . . ?
C12 C11 C16 C15 3.6(3) . . . . ?
C12 C11 C16 C17 -173.21(19) . . . . ?
C11 N1 C4 C3 -177.32(18) . . . . ?
C11 N1 C4 B1 30.8(3) . . . . ?
C11 N1 C6 C5 -168.72(17) . . . . ?
C11 N1 C6 C9 70.5(2) . . . . ?
C11 N1 C6 C10 -50.7(2) . . . . ?
C11 C12 C13 C14 0.0(3) . . . . ?
C11 C16 C15 C14 -0.7(3) . . . . ?
C11 C16 C17 C19 112.9(2) . . . . ?
C11 C16 C17 C18 -125.2(2) . . . . ?
C4 N1 C11 C12 82.7(2) . . . . ?
C4 N1 C11 C16 -96.2(2) . . . . ?
C4 N1 C6 C5 14.7(2) . . . . ?
C4 N1 C6 C9 -106.0(2) . . . . ?
C4 N1 C6 C10 132.8(2) . . . . ?
C4 C3 C7 C8 178.49(19) . . . . ?
C4 C3 C2 C1 7.9(2) . . . . ?
C4 C3 C5 C6 22.4(2) . . . . ?
C3 C4 B1 Cl1 72.4(2) . . . . ?
C3 C4 B1 C1 -39.7(2) . . . . ?
C3 C5 C6 N1 -22.1(2) . . . . ?
C3 C5 C6 C9 95.9(2) . . . . ?
C3 C5 C6 C10 -139.96(18) . . . . ?
C7 C3 C2 C1 126.05(19) . . . . ?
C7 C3 C5 C6 -96.2(2) . . . . ?
C22 C20 C12 C11 -102.0(2) . . . . ?
C22 C20 C12 C13 73.4(3) . . . . ?
C16 C15 C14 C13 -2.4(3) . . . . ?
C15 C16 C17 C19 -63.9(2) . . . . ?
C15 C16 C17 C18 58.1(2) . . . . ?
C15 C14 C13 C12 2.7(3) . . . . ?
C13 C12 C11 N1 177.87(18) . . . . ?
C13 C12 C11 C16 -3.3(3) . . . . ?
C17 C16 C15 C14 176.29(19) . . . . ?
C2 C3 C7 C8 65.7(2) . . . . ?
C2 C3 C5 C6 132.23(19) . . . . ?
C2 C1 B1 Cl1 -74.1(2) . . . . ?
C2 C1 B1 C4 41.8(2) . . . . ?
C5 C3 C7 C8 -67.9(2) . . . . ?
C5 C3 C2 C1 -102.1(2) . . . . ?
C6 N1 C11 C12 -93.6(2) . . . . ?
C6 N1 C11 C16 87.5(2) . . . . ?
C6 N1 C4 C3 -0.8(2) . . . . ?
C6 N1 C4 B1 -152.7(2) . . . . ?
B1 C4 C3 C7 -97.1(2) . . . . ?
B1 C4 C3 C2 22.2(2) . . . . ?
B1 C4 C3 C5 142.68(18) . . . . ?
B1 C1 C2 C3 -34.2(2) . . . . ?
